data_3500007
loop_
_publ_author_name
'Mohammad Abul Haj'
'Miguel Quir\'os'
'Juan M. Salas'

_journal_name_full 'Personal communication to COD'
_journal_year 2011
_chemical_formula_sum 'C30 H54 N14 Ni O3 S'
_chemical_formula_weight 749.60
_chemical_name_systematic
; 
 ? 
;
_space_group_IT_number 33
_symmetry_cell_setting orthorhombic
_symmetry_space_group_name_Hall 'P 2c -2n'
_symmetry_space_group_name_H-M 'P n a 21'
_atom_sites_solution_hydrogens geom
_atom_sites_solution_primary direct
_atom_sites_solution_secondary difmap
_audit_creation_method SHELXL
_cell_angle_alpha 90.00
_cell_angle_beta 90.00
_cell_angle_gamma 90.00
_cell_formula_units_Z 4
_cell_length_a 15.349(3)
_cell_length_b 18.253(4)
_cell_length_c 13.274(3)
_cell_measurement_temperature 253(2)
_cell_volume 3718.9(14)
_computing_cell_refinement 'DENZO-SMN (Enraf Nonius'
_computing_data_collection 'Collect (Enraf Nonius)'
_computing_data_reduction 'DENZO-SMN (Enraf Nonius'
_computing_molecular_graphics 'SHELXTL v5.1 IRIX'
_computing_publication_material 'SHELXTL v5.1 IRIX'
_computing_structure_refinement 'SHELXTL v5.1 IRIX'
_computing_structure_solution 'SHELXTL v5.1 IRIX'
_diffrn_ambient_temperature 253(2)
_diffrn_measurement_device 'Nonius KappaCCD Diffractometer'
_diffrn_radiation_monochromator graphite
_diffrn_radiation_source 'fine-focus sealed tube'
_diffrn_radiation_type MoK\a
_diffrn_radiation_wavelength 0.71073
_diffrn_reflns_av_R_equivalents 0.0000
_diffrn_reflns_av_sigmaI/netI 0.2382
_diffrn_reflns_limit_h_max 20
_diffrn_reflns_limit_h_min 0
_diffrn_reflns_limit_k_max 24
_diffrn_reflns_limit_k_min 0
_diffrn_reflns_limit_l_max 17
_diffrn_reflns_limit_l_min 0
_diffrn_reflns_number 4708
_diffrn_reflns_theta_max 28.27
_diffrn_reflns_theta_min 2.88
_exptl_absorpt_coefficient_mu 0.629
_exptl_absorpt_correction_type none
_exptl_crystal_density_diffrn 1.339
_exptl_crystal_F_000 1600
_exptl_crystal_size_max 0.20
_exptl_crystal_size_mid 0.10
_exptl_crystal_size_min 0.10
_refine_diff_density_max 0.238
_refine_diff_density_min -0.189
_refine_diff_density_rms 0.044
_refine_ls_abs_structure_details 'Flack H D (1983), Acta Cryst. A39, 876-881'
_refine_ls_abs_structure_Flack 0.02(2)
_refine_ls_extinction_method none
_refine_ls_goodness_of_fit_all 0.816
_refine_ls_goodness_of_fit_obs 1.110
_refine_ls_hydrogen_treatment noref
_refine_ls_matrix_type full
_refine_ls_number_parameters 452
_refine_ls_number_reflns 4708
_refine_ls_number_restraints 1
_refine_ls_restrained_S_all 0.815
_refine_ls_restrained_S_obs 1.110
_refine_ls_R_factor_all 0.2234
_refine_ls_R_factor_obs 0.0643
_refine_ls_shift/esd_max 0.055
_refine_ls_shift/esd_mean 0.015
_refine_ls_structure_factor_coef Fsqd
_refine_ls_weighting_details 'calc w=1/[\s^2^(Fo^2^)+(0.0340P)^2^+0.0000P] where P=(Fo^2^+2Fc^2^)/3'
_refine_ls_wR_factor_all 0.1057
_refine_ls_wR_factor_obs 0.0801
_reflns_number_observed 1758
_reflns_number_total 4708
_reflns_observed_criterion >2sigma(I)
_cod_data_source_file nidah_baja.cif
_cod_data_source_block pna21
_cod_original_cell_volume 3718.9(13)
_cod_database_code 3500007

loop_
_symmetry_equiv_pos_as_xyz
'x, y, z'
'-x, -y, z+1/2'
'x+1/2, -y+1/2, z'
'-x+1/2, y+1/2, z+1/2'

loop_
_atom_site_aniso_label
_atom_site_aniso_U_11
_atom_site_aniso_U_22
_atom_site_aniso_U_33
_atom_site_aniso_U_23
_atom_site_aniso_U_13
_atom_site_aniso_U_12
Ni 0.0415(4) 0.0357(3) 0.0469(4) -0.0022(8) 0.0033(7) -0.0004(4)
N1P 0.041(4) 0.040(4) 0.063(6) -0.006(4) 0.014(4) -0.002(3)
N2P 0.054(3) 0.047(3) 0.045(5) -0.002(4) 0.016(4) -0.001(3)
C1P 0.048(5) 0.070(7) 0.081(8) -0.026(6) -0.003(5) -0.010(5)
C2P 0.043(5) 0.093(7) 0.089(8) -0.052(6) 0.002(5) -0.007(5)
C3P 0.053(6) 0.099(7) 0.060(7) -0.007(5) -0.003(5) -0.015(5)
C4P 0.067(7) 0.121(9) 0.112(11) -0.013(8) -0.001(7) -0.038(7)
C5P 0.113(9) 0.122(10) 0.064(9) -0.012(7) -0.026(8) -0.037(8)
C6P 0.086(7) 0.064(6) 0.059(7) -0.014(5) 0.007(5) -0.015(5)
N1Q 0.053(5) 0.043(5) 0.058(6) 0.000(4) 0.000(4) 0.006(3)
N2Q 0.059(5) 0.041(4) 0.055(6) -0.010(4) -0.006(4) 0.001(4)
C1Q 0.083(6) 0.033(5) 0.060(6) 0.005(4) -0.008(5) -0.014(5)
C2Q 0.077(6) 0.035(4) 0.053(7) -0.001(3) -0.016(5) 0.010(5)
C3Q 0.152(10) 0.038(5) 0.O1D(7) -0.008(5) -0.035(6) 0.012(5)
C4Q 0.210(13) 0.033(4) 0.107(14) 0.000(6) -0.075(9) 0.003(6)
C5Q 0.207(14) 0.050(6) 0.094(12) 0.012(7) -0.043(9) -0.023(7)
C6Q 0.120(7) 0.050(6) 0.063(7) 0.017(5) -0.019(6) -0.015(5)
N1R 0.039(3) 0.044(3) 0.059(4) 0.005(5) 0.000(5) -0.003(2)
N2R 0.051(4) 0.030(4) 0.050(6) -0.004(4) 0.018(4) 0.000(3)
C1R 0.049(5) 0.052(5) 0.056(6) -0.001(5) -0.004(5) 0.019(4)
C2R 0.042(5) 0.050(6) 0.056(7) -0.003(5) 0.001(5) 0.000(4)
C3R 0.089(7) 0.046(5) 0.051(6) 0.016(5) 0.003(5) 0.010(5)
C4R 0.113(8) 0.068(6) 0.057(8) 0.016(6) 0.017(7) 0.039(6)
C5R 0.096(8) 0.087(7) 0.072(8) 0.000(7) -0.007(7) 0.039(6)
C6R 0.049(5) 0.074(6) 0.081(8) -0.005(6) 0.009(5) 0.014(4)
N1A 0.103(7) 0.105(7) 0.065(7) 0.011(6) 0.023(6) 0.007(6)
C2A 0.174(13) 0.091(8) 0.066(9) 0.011(7) 0.020(10) 0.018(8)
N3A 0.104(7) 0.098(7) 0.086(9) 0.004(6) -0.003(6) 0.037(6)
N4A 0.101(6) 0.109(7) 0.081(8) 0.007(5) 0.045(6) 0.026(5)
C5A 0.141(8) 0.115(8) 0.043(9) -0.001(7) 0.032(9) 0.011(8)
C6A 0.112(9) 0.086(7) 0.081(10) -0.004(6) -0.005(7) 0.015(6)
C7A 0.070(7) 0.064(6) 0.109(11) -0.049(7) 0.007(7) 0.016(6)
O7A 0.064(4) 0.141(7) 0.124(6) -0.050(5) 0.017(4) 0.015(4)
N8A 0.095(6) 0.042(4) 0.060(7) -0.002(4) 0.023(5) -0.002(4)
C3AA 0.077(7) 0.059(6) 0.074(9) -0.017(6) 0.039(7) -0.001(5)
N1B 0.075(5) 0.087(6) 0.095(9) 0.001(6) 0.027(5) -0.017(4)
C2B 0.070(7) 0.076(7) 0.115(13) -0.037(7) -0.009(7) 0.006(6)
N3B 0.069(6) 0.086(6) 0.100(8) -0.011(6) 0.017(6) -0.034(5)
N4B 0.072(5) 0.095(6) 0.143(9) -0.046(9) 0.019(8) -0.026(4)
C5B 0.128(9) 0.092(8) 0.145(16) 0.036(9) 0.057(11) 0.034(6)
C6B 0.087(6) 0.104(7) 0.056(9) -0.008(6) 0.021(6) -0.020(5)
C7B 0.069(7) 0.084(8) 0.117(11) 0.007(7) 0.029(7) -0.027(6)
O7B 0.169(8) 0.204(9) 0.099(7) -0.012(6) 0.042(6) -0.106(7)
N8B 0.064(5) 0.047(5) 0.073(7) -0.015(4) 0.007(5) 0.002(4)
C3AB 0.056(6) 0.043(5) 0.088(9) -0.009(6) 0.023(7) -0.003(5)
S1D 0.086(6) 0.049(3) 0.106(5) 0.006(5) 0.016(7) 0.005(3)
S1D' 0.066(4) 0.071(3) 0.102(4) -0.004(4) 0.022(5) 0.013(3)
O1D 0.168(5) 0.041(2) 0.098(5) 0.000(6) -0.011(5) 0.006(4)
C1D 0.225(14) 0.O1D(7) 0.107(11) 0.030(8) -0.066(9) -0.024(8)
C2D 0.280(18) 0.100(10) 0.058(8) -0.015(8) -0.032(10) 0.034(10)

loop_
_atom_site_label
_atom_site_type_symbol
_atom_site_fract_x
_atom_site_fract_y
_atom_site_fract_z
_atom_site_U_iso_or_equiv
_atom_site_thermal_displace_type
_atom_site_occupancy
_atom_site_calc_flag
_atom_site_refinement_flags
_atom_site_disorder_group
Ni Ni 0.24169(4) 0.09834(3) 0.52499(13) 0.0414(2) Uani 1 d . .
N1P N 0.2582(4) 0.1813(4) 0.6385(6) 0.048(2) Uani 1 d . .
H11A H 0.2491 0.2260 0.6124 0.058 Uiso 1 calc . .
H11B H 0.2198 0.1744 0.6889 0.058 Uiso 1 calc . .
N2P N 0.3791(3) 0.0969(3) 0.5375(7) 0.049(2) Uani 1 d . .
H12A H 0.3963 0.0550 0.5671 0.058 Uiso 1 calc . .
H12B H 0.4031 0.0990 0.4757 0.058 Uiso 1 calc . .
C1P C 0.3471(5) 0.1756(5) 0.6766(8) 0.066(3) Uani 1 d . .
H11 H 0.3475 0.1323 0.7164 0.080 Uiso 1 calc . .
C2P C 0.4085(5) 0.1604(5) 0.5983(7) 0.075(3) Uani 1 d . .
H12 H 0.4065 0.2027 0.5529 0.090 Uiso 1 calc . .
C3P C 0.5015(5) 0.1542(5) 0.6322(7) 0.071(3) Uani 1 d . .
H13A H 0.5390 0.1527 0.5735 0.085 Uiso 1 calc . .
H13B H 0.5089 0.1085 0.6685 0.085 Uiso 1 calc . .
C4P C 0.5294(6) 0.2164(7) 0.6988(10) 0.100(4) Uani 1 d . .
H14A H 0.5858 0.2050 0.7277 0.120 Uiso 1 calc . .
H14B H 0.5360 0.2602 0.6581 0.120 Uiso 1 calc . .
C5P C 0.4686(8) 0.2312(6) 0.7792(9) 0.100(4) Uani 1 d . .
H15A H 0.4847 0.2766 0.8122 0.120 Uiso 1 calc . .
H15B H 0.4721 0.1922 0.8288 0.120 Uiso 1 calc . .
C6P C 0.3759(6) 0.2371(5) 0.7414(7) 0.070(3) Uani 1 d . .
H16A H 0.3372 0.2401 0.7991 0.083 Uiso 1 calc . .
H16B H 0.3701 0.2824 0.7038 0.083 Uiso 1 calc . .
N1Q N 0.2300(4) 0.0150(4) 0.6356(6) 0.051(2) Uani 1 d . .
H21A H 0.2815 0.0081 0.6667 0.062 Uiso 1 calc . .
H21B H 0.1904 0.0280 0.6822 0.062 Uiso 1 calc . .
N2Q N 0.2395(4) 0.0063(4) 0.4284(6) 0.052(2) Uani 1 d . .
H22A H 0.1881 0.0040 0.3957 0.062 Uiso 1 calc . .
H22B H 0.2822 0.0099 0.3823 0.062 Uiso 1 calc . .
C1Q C 0.2026(5) -0.0528(4) 0.5853(7) 0.059(2) Uani 1 d . .
H21 H 0.1415 -0.0458 0.5664 0.070 Uiso 1 calc . .
C2Q C 0.2519(5) -0.0604(4) 0.4899(6) 0.055(3) Uani 1 d . .
H22 H 0.3139 -0.0637 0.5070 0.066 Uiso 1 calc . .
C3Q C 0.2278(6) -0.1284(5) 0.4353(7) 0.084(4) Uani 1 d . .
H23A H 0.2667 -0.1353 0.3785 0.100 Uiso 1 calc . .
H23B H 0.1689 -0.1239 0.4096 0.100 Uiso 1 calc . .
C4Q C 0.2339(9) -0.1971(4) 0.5081(12) 0.117(5) Uani 1 d . .
H24A H 0.2164 -0.2406 0.4714 0.140 Uiso 1 calc . .
H24B H 0.2940 -0.2036 0.5288 0.140 Uiso 1 calc . .
C5Q C 0.1792(9) -0.1899(5) 0.5980(9) 0.117(4) Uani 1 d . .
H25A H 0.1868 -0.2324 0.6411 0.140 Uiso 1 calc . .
H25B H 0.1184 -0.1871 0.5787 0.140 Uiso 1 calc . .
C6Q C 0.2054(7) -0.1212(5) 0.6539(7) 0.078(3) Uani 1 d . .
H26A H 0.2639 -0.1272 0.6803 0.093 Uiso 1 calc . .
H26B H 0.1663 -0.1139 0.7105 0.093 Uiso 1 calc . .
N1R N 0.1047(3) 0.1136(3) 0.5187(7) 0.047(2) Uani 1 d . .
H31A H 0.0788 0.0729 0.4950 0.056 Uiso 1 calc . .
H31B H 0.0837 0.1227 0.5808 0.056 Uiso 1 calc . .
N2R N 0.2379(4) 0.1731(4) 0.4064(6) 0.044(2) Uani 1 d . .
H32A H 0.2546 0.2176 0.4284 0.052 Uiso 1 calc . .
H32B H 0.2749 0.1589 0.3576 0.052 Uiso 1 calc . .
C1R C 0.0864(5) 0.1758(4) 0.4520(7) 0.052(2) Uani 1 d . .
H31 H 0.0971 0.2203 0.4912 0.063 Uiso 1 calc . .
C2R C 0.1483(5) 0.1770(4) 0.3659(6) 0.049(2) Uani 1 d . .
H32 H 0.1387 0.1316 0.3280 0.059 Uiso 1 calc . .
C3R C 0.1340(6) 0.2400(4) 0.2921(7) 0.062(2) Uani 1 d . .
H33A H 0.1723 0.2343 0.2345 0.074 Uiso 1 calc . .
H33B H 0.1477 0.2862 0.3246 0.074 Uiso 1 calc . .
C4R C 0.0388(7) 0.2407(5) 0.2566(8) 0.080(3) Uani 1 d . .
H34A H 0.0293 0.2830 0.2136 0.096 Uiso 1 calc . .
H34B H 0.0274 0.1971 0.2170 0.096 Uiso 1 calc . .
C5R C -0.0226(6) 0.2435(5) 0.3425(10) 0.085(3) Uani 1 d . .
H35A H -0.0819 0.2418 0.3172 0.102 Uiso 1 calc . .
H35B H -0.0151 0.2894 0.3783 0.102 Uiso 1 calc . .
C6R C -0.0081(5) 0.1795(4) 0.4157(7) 0.068(3) Uani 1 d . .
H36A H -0.0464 0.1852 0.4733 0.081 Uiso 1 calc . .
H36B H -0.0231 0.1339 0.3824 0.081 Uiso 1 calc . .
N1A N 0.4402(6) 0.0434(5) 0.3229(8) 0.091(3) Uani 1 d . .
C2A C 0.5177(12) 0.0173(6) 0.3311(10) 0.110(4) Uani 1 d . .
H42 H 0.5352 -0.0048 0.3908 0.132 Uiso 1 calc . .
N3A N 0.5744(5) 0.0222(5) 0.2521(9) 0.096(3) Uani 1 d . .
N4A N 0.5446(5) 0.0732(5) 0.0905(8) 0.097(3) Uani 1 d . .
C5A C 0.4793(9) 0.1034(6) 0.0425(9) 0.100(3) Uani 1 d . .
H45 H 0.4910 0.1171 -0.0236 0.120 Uiso 1 calc . .
C6A C 0.3985(8) 0.1175(5) 0.0742(9) 0.093(4) Uani 1 d . .
H46 H 0.3595 0.1399 0.0303 0.111 Uiso 1 calc . .
C7A C 0.3705(6) 0.0995(6) 0.1725(10) 0.081(3) Uani 1 d . .
O7A O 0.3029(4) 0.1059(4) 0.2185(6) 0.109(3) Uani 1 d . .
N8A N 0.4417(5) 0.0667(4) 0.2258(7) 0.066(2) Uani 1 d . .
C3AA C 0.5241(7) 0.0543(5) 0.1855(9) 0.070(3) Uani 1 d . .
N1B N 0.0634(5) 0.0754(4) -0.2450(8) 0.086(3) Uani 1 d . .
C2B C -0.0065(7) 0.0328(6) -0.2415(10) 0.087(4) Uani 1 d . .
H52 H -0.0339 0.0163 -0.2997 0.105 Uiso 1 calc . .
N3B N -0.0360(5) 0.0145(4) -0.1485(8) 0.085(3) Uani 1 d . .
N4B N 0.0165(5) 0.0450(4) 0.0155(10) 0.104(3) Uani 1 d . .
C5B C 0.0762(8) 0.0853(6) 0.0464(11) 0.122(5) Uani 1 d . .
H55 H 0.0769 0.0892 0.1162 0.146 Uiso 1 calc . .
C6B C 0.1405(6) 0.1250(5) 0.0023(8) 0.082(3) Uani 1 d . .
H56 H 0.1800 0.1499 0.0428 0.099 Uiso 1 calc . .
C7B C 0.1490(6) 0.1295(6) -0.1044(10) 0.090(4) Uani 1 d . .
O7B O 0.1996(6) 0.1533(5) -0.1566(7) 0.157(4) Uani 1 d . .
N8B N 0.0784(5) 0.0868(4) -0.1444(7) 0.061(2) Uani 1 d . .
C3AB C 0.0210(6) 0.0489(5) -0.0929(9) 0.062(3) Uani 1 d . .
S1D S 0.7892(5) 0.0999(3) 0.5269(9) 0.080(3) Uani 0.451(9) d P .
S1D' S 0.7174(4) 0.0997(2) 0.5259(7) 0.080(2) Uani 0.549(9) d P .
O1D O 0.7534(4) 0.1777(2) 0.5180(9) 0.102(2) Uani 1 d . .
C1D C 0.7659(8) 0.0621(6) 0.6399(11) 0.131(5) Uani 1 d . .
C2D C 0.7514(9) 0.0518(8) 0.4316(10) 0.146(6) Uani 1 d . .

loop_
_atom_type_symbol
_atom_type_description
_atom_type_scat_dispersion_real
_atom_type_scat_dispersion_imag
_atom_type_scat_source
C C 0.0033 0.0016 'International Tables Vol C Tables 4.2.6.8 and 6.1.1.4'
H H 0.0000 0.0000 'International Tables Vol C Tables 4.2.6.8 and 6.1.1.4'
N N 0.0061 0.0033 'International Tables Vol C Tables 4.2.6.8 and 6.1.1.4'
O O 0.0106 0.0060 'International Tables Vol C Tables 4.2.6.8 and 6.1.1.4'
S S 0.1246 0.1234 'International Tables Vol C Tables 4.2.6.8 and 6.1.1.4'
Ni Ni 0.3393 1.1124 'International Tables Vol C Tables 4.2.6.8 and 6.1.1.4'

loop_
_geom_angle_atom_site_label_1
_geom_angle_atom_site_label_2
_geom_angle_atom_site_label_3
_geom_angle
_geom_angle_site_symmetry_1
_geom_angle_site_symmetry_3
_geom_angle_publ_flag
N2R Ni N2Q 93.5(3) . . ?
N2R Ni N2P 95.5(3) . . ?
N2Q Ni N2P 93.1(3) . . ?
N2R Ni N1R 81.8(3) . . ?
N2Q Ni N1R 93.7(2) . . ?
N2P Ni N1R 172.8(2) . . ?
N2R Ni N1Q 171.8(3) . . ?
N2Q Ni N1Q 81.3(2) . . ?
N2P Ni N1Q 91.2(3) . . ?
N1R Ni N1Q 92.2(3) . . ?
N2R Ni N1P 94.1(2) . . ?
N2Q Ni N1P 170.5(3) . . ?
N2P Ni N1P 80.6(3) . . ?
N1R Ni N1P 93.0(3) . . ?
N1Q Ni N1P 91.7(3) . . ?
C1P N1P Ni 107.6(5) . . ?
C2P N2P Ni 109.7(4) . . ?
C2P C1P N1P 112.3(8) . . ?
C2P C1P C6P 111.9(7) . . ?
N1P C1P C6P 115.3(8) . . ?
C1P C2P N2P 110.3(7) . . ?
C1P C2P C3P 115.0(8) . . ?
N2P C2P C3P 113.3(7) . . ?
C2P C3P C4P 113.1(8) . . ?
C5P C4P C3P 113.1(8) . . ?
C4P C5P C6P 112.1(10) . . ?
C1P C6P C5P 114.8(8) . . ?
C1Q N1Q Ni 108.3(6) . . ?
C2Q N2Q Ni 108.5(6) . . ?
N1Q C1Q C2Q 108.8(7) . . ?
N1Q C1Q C6Q 113.9(8) . . ?
C2Q C1Q C6Q 114.4(8) . . ?
C1Q C2Q N2Q 109.2(7) . . ?
C1Q C2Q C3Q 111.6(8) . . ?
N2Q C2Q C3Q 112.7(6) . . ?
C2Q C3Q C4Q 110.5(7) . . ?
C5Q C4Q C3Q 113.1(9) . . ?
C4Q C5Q C6Q 108.8(10) . . ?
C5Q C6Q C1Q 112.0(8) . . ?
C1R N1R Ni 108.3(4) . . ?
C2R N2R Ni 109.4(5) . . ?
N1R C1R C2R 110.7(6) . . ?
N1R C1R C6R 113.9(6) . . ?
C2R C1R C6R 111.3(7) . . ?
C1R C2R N2R 108.3(7) . . ?
C1R C2R C3R 114.3(7) . . ?
N2R C2R C3R 113.8(7) . . ?
C2R C3R C4R 109.9(7) . . ?
C5R C4R C3R 111.7(9) . . ?
C4R C5R C6R 111.7(7) . . ?
C1R C6R C5R 111.7(7) . . ?
C2A N1A N8A 100.4(9) . . ?
N1A C2A N3A 120.1(12) . . ?
C3AA N3A C2A 99.9(10) . . ?
C5A N4A C3AA 112.7(9) . . ?
N4A C5A C6A 129.8(11) . . ?
C5A C6A C7A 121.9(10) . . ?
O7A C7A C6A 134.8(12) . . ?
O7A C7A N8A 116.5(12) . . ?
C6A C7A N8A 108.8(9) . . ?
N1A N8A C3AA 109.2(9) . . ?
N1A N8A C7A 125.9(10) . . ?
C3AA N8A C7A 124.8(10) . . ?
N3A C3AA N4A 127.6(10) . . ?
N3A C3AA N8A 110.4(10) . . ?
N4A C3AA N8A 122.0(11) . . ?
C2B N1B N8B 101.0(9) . . ?
N1B C2B N3B 116.5(11) . . ?
N1B C2B C3AB 77.3(7) . . ?
N3B C2B C3AB 39.1(5) . . ?
C3AB N3B C2B 99.9(8) . . ?
C5B N4B C3AB 105.3(12) . . ?
N4B C5B C6B 135.2(16) . . ?
C5B C6B C7B 121.8(11) . . ?
O7B C7B C6B 134.1(12) . . ?
O7B C7B N8B 120.1(12) . . ?
C6B C7B N8B 105.5(8) . . ?
C3AB N8B N1B 108.4(8) . . ?
C3AB N8B C7B 126.8(10) . . ?
N1B N8B C7B 124.7(9) . . ?
N8B C3AB N3B 114.1(11) . . ?
N8B C3AB N4B 125.4(10) . . ?
N3B C3AB N4B 120.5(10) . . ?
N8B C3AB C2B 73.2(7) . . ?
N3B C3AB C2B 41.0(6) . . ?
N4B C3AB C2B 161.4(9) . . ?
S1D' S1D O1D 69.0(5) . . ?
S1D' S1D C2D 68.7(7) . . ?
O1D S1D C2D 108.1(9) . . ?
S1D' S1D C1D 78.4(7) . . ?
O1D S1D C1D 111.9(9) . . ?
C2D S1D C1D 112.9(6) . . ?
S1D S1D' O1D 68.7(5) . . ?
S1D S1D' C2D 71.8(7) . . ?
O1D S1D' C2D 109.6(8) . . ?
S1D S1D' C1D 65.3(7) . . ?
O1D S1D' C1D 105.1(7) . . ?
C2D S1D' C1D 107.9(5) . . ?
S1D O1D S1D' 42.2(2) . . ?
S1D C1D S1D' 36.4(3) . . ?
S1D' C2D S1D 39.5(4) . . ?

loop_
_geom_bond_atom_site_label_1
_geom_bond_atom_site_label_2
_geom_bond_distance
_geom_bond_site_symmetry_2
_geom_bond_publ_flag
Ni N2R 2.084(7) . ?
Ni N2Q 2.114(8) . ?
Ni N2P 2.115(5) . ?
Ni N1R 2.123(4) . ?
Ni N1Q 2.122(8) . ?
Ni N1P 2.152(8) . ?
N1P C1P 1.458(9) . ?
N2P C2P 1.483(9) . ?
C1P C2P 1.431(12) . ?
C1P C6P 1.482(11) . ?
C2P C3P 1.501(10) . ?
C3P C4P 1.502(13) . ?
C4P C5P 1.443(14) . ?
C5P C6P 1.513(12) . ?
N1Q C1Q 1.467(10) . ?
N2Q C2Q 1.478(10) . ?
C1Q C2Q 1.482(10) . ?
C1Q C6Q 1.546(11) . ?
C2Q C3Q 1.484(11) . ?
C3Q C4Q 1.587(13) . ?
C4Q C5Q 1.46(2) . ?
C5Q C6Q 1.513(12) . ?
N1R C1R 1.466(9) . ?
N2R C2R 1.478(9) . ?
C1R C2R 1.486(10) . ?
C1R C6R 1.531(10) . ?
C2R C3R 1.528(11) . ?
C3R C4R 1.535(11) . ?
C4R C5R 1.481(14) . ?
C5R C6R 1.535(12) . ?
N1A C2A 1.286(14) . ?
N1A N8A 1.357(11) . ?
C2A N3A 1.365(14) . ?
N3A C3AA 1.312(12) . ?
N4A C5A 1.308(12) . ?
N4A C3AA 1.345(12) . ?
C5A C6A 1.336(12) . ?
C6A C7A 1.412(13) . ?
C7A O7A 1.209(10) . ?
C7A N8A 1.433(11) . ?
N8A C3AA 1.392(10) . ?
N1B C2B 1.326(12) . ?
N1B N8B 1.370(10) . ?
C2B N3B 1.357(14) . ?
C2B C3AB 2.04(2) . ?
N3B C3AB 1.305(11) . ?
N4B C5B 1.245(13) . ?
N4B C3AB 1.443(14) . ?
C5B C6B 1.357(13) . ?
C6B C7B 1.424(14) . ?
C7B O7B 1.128(10) . ?
C7B N8B 1.438(11) . ?
N8B C3AB 1.311(10) . ?
S1D S1D' 1.102(4) . ?
S1D O1D 1.528(7) . ?
S1D C2D 1.65(2) . ?
S1D C1D 1.689(15) . ?
S1D' O1D 1.531(6) . ?
S1D' C2D 1.61(2) . ?
S1D' C1D 1.821(14) . ?
